data_7151066
loop_
_publ_author_name
'Cox, Russell J.'
'Evitt, Andrew S.'

_publ_section_title
;
 Acyl palladium species in synthesis: single-step synthesis of
 alpha,beta-unsaturated ketones from acid chlorides.
;
_journal_issue 2
_journal_name_full 'Organic &amp; biomolecular chemistry'
_journal_page_first 229
_journal_page_last 232
_journal_paper_doi 10.1039/b616582f
_journal_volume 5
_journal_year 2007
_chemical_formula_moiety 'C13 H15 N O3'
_chemical_formula_sum 'C13 H15 N O3'
_chemical_formula_weight 233.26
_space_group_IT_number 2
_symmetry_cell_setting triclinic
_symmetry_space_group_name_Hall '-P 1'
_symmetry_space_group_name_H-M 'P -1'
_atom_sites_solution_hydrogens geom
_atom_sites_solution_primary direct
_atom_sites_solution_secondary difmap
_audit_creation_method SHELXL-97
_cell_angle_alpha 74.44(3)
_cell_angle_beta 81.70(3)
_cell_angle_gamma 82.47(3)
_cell_formula_units_Z 4
_cell_length_a 8.2761(17)
_cell_length_b 10.042(2)
_cell_length_c 15.189(3)
_cell_measurement_reflns_used 1026
_cell_measurement_temperature 100(2)
_cell_measurement_theta_max 22.9855
_cell_measurement_theta_min 2.8185
_cell_volume 1197.7(5)
_computing_cell_refinement 'SMART v5.628 (Bruker-AXS, 1997-2002)'
_computing_data_collection 'SMART v5.628 (Bruker-AXS, 1997-2002)'
_computing_data_reduction
;
SAINT v7.06A (Bruker-AXS, 1997-2003) & SHELXTL v6.14 (Bruker-AXS, 2003)
;
_computing_molecular_graphics 'Bruker SHELXTL'
_computing_publication_material 'Bruker SHELXTL'
_computing_structure_refinement 'SHELXL-97 (Sheldrick, 1997)'
_computing_structure_solution 'SHELXS-97 (Sheldrick, 1990)'
_diffrn_ambient_temperature 100(2)
_diffrn_detector_area_resol_mean 8.366
_diffrn_measured_fraction_theta_full 0.996
_diffrn_measured_fraction_theta_max 0.996
_diffrn_measurement_device_type 'Bruker-AXS D8'
_diffrn_measurement_method '\w scans'
_diffrn_radiation_monochromator graphite
_diffrn_radiation_source 'fine-focus sealed tube'
_diffrn_radiation_type MoK\a
_diffrn_radiation_wavelength 0.71073
_diffrn_reflns_av_R_equivalents 0.0676
_diffrn_reflns_av_sigmaI/netI 0.0956
_diffrn_reflns_limit_h_max 10
_diffrn_reflns_limit_h_min -10
_diffrn_reflns_limit_k_max 13
_diffrn_reflns_limit_k_min -13
_diffrn_reflns_limit_l_max 19
_diffrn_reflns_limit_l_min -19
_diffrn_reflns_number 13744
_diffrn_reflns_theta_full 27.48
_diffrn_reflns_theta_max 27.48
_diffrn_reflns_theta_min 1.40
_diffrn_standards_decay_% 0
_exptl_absorpt_coefficient_mu 0.092
_exptl_absorpt_correction_T_max 1.00
_exptl_absorpt_correction_T_min 0.86
_exptl_absorpt_correction_type multi-scan
_exptl_absorpt_process_details 'SADABS (Sheldrick, 2003)'
_exptl_crystal_colour colourless
_exptl_crystal_density_diffrn 1.294
_exptl_crystal_density_method 'not measured'
_exptl_crystal_description plate
_exptl_crystal_F_000 496
_exptl_crystal_size_max 0.30
_exptl_crystal_size_mid 0.10
_exptl_crystal_size_min 0.05
_refine_diff_density_max 0.473
_refine_diff_density_min -0.635
_refine_diff_density_rms 0.104
_refine_ls_extinction_method none
_refine_ls_goodness_of_fit_ref 1.482
_refine_ls_hydrogen_treatment constr
_refine_ls_matrix_type full
_refine_ls_number_parameters 311
_refine_ls_number_reflns 5466
_refine_ls_number_restraints 0
_refine_ls_restrained_S_all 1.482
_refine_ls_R_factor_all 0.1605
_refine_ls_R_factor_gt 0.1222
_refine_ls_shift/su_max 0.035
_refine_ls_shift/su_mean 0.009
_refine_ls_structure_factor_coef Fsqd
_refine_ls_weighting_details 'calc w=1/[\s^2^(Fo^2^)+(0.0641P)^2^+0.0000P] where P=(Fo^2^+2Fc^2^)/3'
_refine_ls_weighting_scheme calc
_refine_ls_wR_factor_gt 0.2105
_refine_ls_wR_factor_ref 0.2285
_reflns_number_gt 4029
_reflns_number_total 5466
_reflns_threshold_expression >2\s(I)
_cod_data_source_file b616582f.txt
_cod_data_source_block aseiv80amu
_cod_depositor_comments
;
The following automatic conversions were performed:
'_symmetry_cell_setting' value 'Triclinic' changed to 'triclinic'
according to '/home/saulius/struct/CIF-dictionaries/cif_core.dic'
dictionary named 'cif_core.dic' version 2.4.1 from 2010-06-29.

Automatic conversion script
Id: cif_fix_enum 1527 2010-12-29 10:47:43Z saulius 
;
_cod_original_sg_symbol_H-M P-1
_cod_database_code 7151066

loop_
_symmetry_equiv_pos_as_xyz
'x, y, z'
'-x, -y, -z'

loop_
_atom_site_label
_atom_site_type_symbol
_atom_site_fract_x
_atom_site_fract_y
_atom_site_fract_z
_atom_site_U_iso_or_equiv
_atom_site_adp_type
_atom_site_occupancy
_atom_site_symmetry_multiplicity
_atom_site_calc_flag
_atom_site_refinement_flags
_atom_site_disorder_assembly
_atom_site_disorder_group
C1 C 0.9049(5) 0.2921(4) 0.7124(2) 0.0166(8) Uani 1 1 d . . .
H1A H 0.8780 0.3626 0.7446 0.020 Uiso 1 1 calc R . .
C2 C 1.0028(5) 0.3196(4) 0.6296(2) 0.0140(8) Uani 1 1 d . . .
H2A H 1.0422 0.4081 0.6036 0.017 Uiso 1 1 calc R . .
C3 C 1.0420(4) 0.2132(4) 0.5854(2) 0.0130(8) Uani 1 1 d . . .
C4 C 0.9828(5) 0.0844(4) 0.6192(2) 0.0155(8) Uani 1 1 d . . .
H4 H 1.0107 0.0142 0.5869 0.019 Uiso 1 1 calc R . .
C5 C 0.8816(5) 0.0610(4) 0.7018(2) 0.0175(8) Uani 1 1 d . . .
H5 H 0.8372 -0.0258 0.7257 0.021 Uiso 1 1 calc R . .
C6 C 0.8441(4) 0.1631(4) 0.7504(2) 0.0149(8) Uani 1 1 d . . .
C7 C 0.7270(5) 0.1307(4) 0.8371(2) 0.0215(9) Uani 1 1 d . . .
C8 C 0.7462(5) 0.1862(4) 0.9164(2) 0.0210(9) Uani 1 1 d . . .
C9 C 0.8908(5) 0.2230(4) 0.9249(3) 0.0248(10) Uani 1 1 d . . .
H9 H 0.9757 0.2170 0.8765 0.030 Uiso 1 1 calc R . .
C10 C 0.9353(6) 0.2731(5) 1.0023(3) 0.0329(11) Uani 1 1 d . . .
H10A H 0.9834 0.3627 0.9770 0.039 Uiso 1 1 calc R . .
H10B H 0.8351 0.2886 1.0440 0.039 Uiso 1 1 calc R . .
C11 C 1.0564(6) 0.1690(5) 1.0556(3) 0.0307(11) Uani 1 1 d . . .
H11A H 1.0060 0.0823 1.0842 0.046 Uiso 1 1 calc R . .
H11B H 1.0882 0.2058 1.1035 0.046 Uiso 1 1 calc R . .
H11C H 1.1538 0.1510 1.0139 0.046 Uiso 1 1 calc R . .
C12 C 0.5960(6) 0.1883(5) 0.9861(3) 0.0350(12) Uani 1 1 d . . .
H12A H 0.5305 0.1122 0.9868 0.042 Uiso 1 1 calc R . .
H12B H 0.6313 0.1712 1.0480 0.042 Uiso 1 1 calc R . .
C13 C 0.4907(6) 0.3229(5) 0.9657(3) 0.0377(12) Uani 1 1 d . . .
H13A H 0.5543 0.3985 0.9659 0.057 Uiso 1 1 calc R . .
H13B H 0.3957 0.3193 1.0127 0.057 Uiso 1 1 calc R . .
H13C H 0.4529 0.3393 0.9051 0.057 Uiso 1 1 calc R . .
C14 C 0.5603(5) 0.1416(4) 0.5374(2) 0.0153(8) Uani 1 1 d . . .
H14 H 0.5851 0.0802 0.4984 0.018 Uiso 1 1 calc R . .
C15 C 0.4614(5) 0.1025(4) 0.6192(2) 0.0145(8) Uani 1 1 d . . .
H15 H 0.4191 0.0144 0.6376 0.017 Uiso 1 1 calc R . .
C16 C 0.4254(5) 0.1957(4) 0.6738(2) 0.0166(8) Uani 1 1 d . . .
C17 C 0.4889(5) 0.3231(4) 0.6508(2) 0.0159(8) Uani 1 1 d . . .
H17 H 0.4637 0.3842 0.6900 0.019 Uiso 1 1 calc R . .
C18 C 0.5898(5) 0.3586(4) 0.5693(2) 0.0144(8) Uani 1 1 d . . .
H18 H 0.6362 0.4448 0.5526 0.017 Uiso 1 1 calc R . .
C19 C 0.6250(4) 0.2704(4) 0.5109(2) 0.0109(7) Uani 1 1 d . . .
C20 C 0.7364(5) 0.3121(4) 0.4228(2) 0.0135(8) Uani 1 1 d . . .
C21 C 0.7001(4) 0.2848(3) 0.3368(2) 0.0117(8) Uani 1 1 d . . .
C22 C 0.5453(5) 0.2760(4) 0.3247(2) 0.0127(8) Uani 1 1 d . . .
H22 H 0.4657 0.2752 0.3765 0.015 Uiso 1 1 calc R . .
C23 C 0.4834(5) 0.2672(4) 0.2392(2) 0.0170(8) Uani 1 1 d . . .
H23A H 0.4613 0.1704 0.2453 0.020 Uiso 1 1 calc R . .
H23B H 0.5686 0.2927 0.1864 0.020 Uiso 1 1 calc R . .
C24 C 0.3271(5) 0.3632(5) 0.2206(3) 0.0309(11) Uani 1 1 d . . .
H24A H 0.2437 0.3403 0.2736 0.046 Uiso 1 1 calc R . .
H24B H 0.2864 0.3515 0.1659 0.046 Uiso 1 1 calc R . .
H24C H 0.3504 0.4598 0.2101 0.031 Uiso 1 1 calc R . .
C25 C 0.8448(4) 0.2860(4) 0.2627(2) 0.0135(8) Uani 1 1 d . . .
H25A H 0.8288 0.2234 0.2249 0.016 Uiso 1 1 calc R . .
H25B H 0.9462 0.2496 0.2924 0.016 Uiso 1 1 calc R . .
C26 C 0.8660(5) 0.4313(4) 0.2003(2) 0.0207(9) Uani 1 1 d . . .
H26A H 0.7691 0.4653 0.1675 0.031 Uiso 1 1 calc R . .
H26B H 0.9636 0.4275 0.1557 0.031 Uiso 1 1 calc R . .
H26C H 0.8791 0.4942 0.2376 0.031 Uiso 1 1 calc R . .
N1 N 1.1478(4) 0.2404(3) 0.49796(19) 0.0127(7) Uani 1 1 d . . .
N2 N 0.3160(4) 0.1554(3) 0.7604(2) 0.0171(7) Uani 1 1 d . . .
O1 O 1.1740(3) 0.1497(3) 0.45524(17) 0.0197(6) Uani 1 1 d . . .
O2 O 1.2077(3) 0.3516(3) 0.47029(16) 0.0173(6) Uani 1 1 d . . .
O3 O 0.6188(3) 0.0572(3) 0.84146(18) 0.0242(7) Uani 1 1 d . . .
O4 O 0.2849(3) 0.2381(3) 0.80854(18) 0.0253(7) Uani 1 1 d . . .
O5 O 0.2613(3) 0.0428(3) 0.78001(17) 0.0235(7) Uani 1 1 d . . .
O6 O 0.8577(3) 0.3701(3) 0.42335(17) 0.0178(6) Uani 1 1 d . . .

loop_
_atom_site_aniso_label
_atom_site_aniso_U_11
_atom_site_aniso_U_22
_atom_site_aniso_U_33
_atom_site_aniso_U_23
_atom_site_aniso_U_13
_atom_site_aniso_U_12
C1 0.018(2) 0.0148(19) 0.0183(19) -0.0078(15) -0.0007(16) 0.0013(16)
C2 0.015(2) 0.0119(18) 0.0167(18) -0.0047(15) -0.0019(15) -0.0048(15)
C3 0.0097(19) 0.0170(19) 0.0110(17) -0.0020(14) -0.0003(14) -0.0012(15)
C4 0.018(2) 0.0151(19) 0.0147(18) -0.0060(15) -0.0044(15) -0.0006(16)
C5 0.019(2) 0.018(2) 0.0158(19) -0.0021(15) -0.0039(16) -0.0064(17)
C6 0.0122(19) 0.022(2) 0.0096(17) -0.0024(15) -0.0033(14) -0.0004(16)
C7 0.018(2) 0.026(2) 0.0133(19) 0.0029(16) -0.0007(16) 0.0037(18)
C8 0.027(2) 0.022(2) 0.0098(18) -0.0028(15) 0.0028(16) 0.0046(18)
C9 0.027(2) 0.033(2) 0.014(2) -0.0095(17) -0.0034(17) 0.007(2)
C10 0.048(3) 0.033(3) 0.017(2) -0.0087(19) -0.005(2) 0.001(2)
C11 0.036(3) 0.038(3) 0.022(2) -0.0147(19) -0.007(2) 0.002(2)
C12 0.043(3) 0.035(3) 0.025(2) -0.013(2) 0.018(2) -0.012(2)
C13 0.026(3) 0.050(3) 0.044(3) -0.033(2) 0.004(2) 0.003(2)
C14 0.020(2) 0.0162(19) 0.0137(18) -0.0104(15) -0.0010(15) -0.0034(16)
C15 0.017(2) 0.0121(18) 0.0164(18) -0.0043(15) -0.0027(15) -0.0052(15)
C16 0.015(2) 0.022(2) 0.0145(18) -0.0054(15) -0.0057(15) -0.0006(16)
C17 0.020(2) 0.0138(19) 0.0177(19) -0.0089(15) -0.0084(16) 0.0015(16)
C18 0.019(2) 0.0111(18) 0.0149(18) -0.0030(14) -0.0057(15) -0.0036(15)
C19 0.0102(18) 0.0102(18) 0.0126(17) -0.0017(14) -0.0033(14) -0.0028(14)
C20 0.015(2) 0.0077(17) 0.0174(18) -0.0027(14) -0.0035(15) 0.0010(15)
C21 0.0139(19) 0.0057(17) 0.0142(18) -0.0027(14) -0.0006(14) 0.0028(14)
C22 0.017(2) 0.0082(17) 0.0125(17) -0.0039(14) 0.0032(14) -0.0013(15)
C23 0.022(2) 0.018(2) 0.0157(18) -0.0097(15) -0.0040(15) -0.0051(17)
C24 0.021(2) 0.054(3) 0.017(2) -0.007(2) -0.0055(17) 0.002(2)
C25 0.0102(19) 0.0131(18) 0.0154(18) -0.0033(14) 0.0028(14) 0.0006(15)
C26 0.023(2) 0.022(2) 0.0147(19) -0.0024(16) 0.0057(16) -0.0073(18)
N1 0.0088(16) 0.0197(17) 0.0114(15) -0.0075(13) 0.0028(12) -0.0050(13)
N2 0.0174(18) 0.0213(18) 0.0140(16) -0.0070(14) -0.0019(13) -0.0011(14)
O1 0.0279(17) 0.0176(14) 0.0176(14) -0.0145(11) 0.0053(12) -0.0044(12)
O2 0.0178(15) 0.0173(14) 0.0186(14) -0.0081(11) 0.0069(11) -0.0104(12)
O3 0.0153(15) 0.0358(18) 0.0177(14) 0.0031(12) -0.0019(11) -0.0098(13)
O4 0.0273(17) 0.0297(17) 0.0222(15) -0.0179(13) 0.0072(12) -0.0018(14)
O5 0.0270(17) 0.0251(16) 0.0186(14) -0.0045(12) 0.0003(12) -0.0086(13)
O6 0.0153(14) 0.0198(15) 0.0186(14) -0.0019(11) -0.0038(11) -0.0070(12)

loop_
_atom_type_symbol
_atom_type_description
_atom_type_scat_dispersion_real
_atom_type_scat_dispersion_imag
_atom_type_scat_source
C C 0.0033 0.0016 'International Tables Vol C Tables 4.2.6.8 and 6.1.1.4'
H H 0.0000 0.0000 'International Tables Vol C Tables 4.2.6.8 and 6.1.1.4'
N N 0.0061 0.0033 'International Tables Vol C Tables 4.2.6.8 and 6.1.1.4'
O O 0.0106 0.0060 'International Tables Vol C Tables 4.2.6.8 and 6.1.1.4'

loop_
_geom_angle_atom_site_label_1
_geom_angle_atom_site_label_2
_geom_angle_atom_site_label_3
_geom_angle
_geom_angle_site_symmetry_1
_geom_angle_site_symmetry_3
_geom_angle_publ_flag
C2 C1 C6 121.6(3) . . ?
C2 C1 H1A 119.2 . . ?
C6 C1 H1A 119.2 . . ?
C1 C2 C3 117.6(3) . . ?
C1 C2 H2A 121.2 . . ?
C3 C2 H2A 121.2 . . ?
C4 C3 C2 123.1(3) . . ?
C4 C3 N1 118.8(3) . . ?
C2 C3 N1 118.1(3) . . ?
C3 C4 C5 117.9(3) . . ?
C3 C4 H4 121.0 . . ?
C5 C4 H4 121.0 . . ?
C4 C5 C6 120.9(3) . . ?
C4 C5 H5 119.5 . . ?
C6 C5 H5 119.5 . . ?
C5 C6 C1 118.8(3) . . ?
C5 C6 C7 117.1(3) . . ?
C1 C6 C7 123.8(3) . . ?
O3 C7 C8 121.0(3) . . ?
O3 C7 C6 118.8(4) . . ?
C8 C7 C6 120.1(4) . . ?
C9 C8 C7 120.2(4) . . ?
C9 C8 C12 124.2(4) . . ?
C7 C8 C12 115.5(4) . . ?
C8 C9 C10 127.6(4) . . ?
C8 C9 H9 116.2 . . ?
C10 C9 H9 116.2 . . ?
C11 C10 C9 110.8(4) . . ?
C11 C10 H10A 109.5 . . ?
C9 C10 H10A 109.5 . . ?
C11 C10 H10B 109.5 . . ?
C9 C10 H10B 109.5 . . ?
H10A C10 H10B 108.1 . . ?
C10 C11 H11A 109.5 . . ?
C10 C11 H11B 109.5 . . ?
H11A C11 H11B 109.5 . . ?
C10 C11 H11C 109.5 . . ?
H11A C11 H11C 109.5 . . ?
H11B C11 H11C 109.5 . . ?
C13 C12 C8 112.5(4) . . ?
C13 C12 H12A 109.1 . . ?
C8 C12 H12A 109.1 . . ?
C13 C12 H12B 109.1 . . ?
C8 C12 H12B 109.1 . . ?
H12A C12 H12B 107.8 . . ?
C12 C13 H13A 109.5 . . ?
C12 C13 H13B 109.5 . . ?
H13A C13 H13B 109.5 . . ?
C12 C13 H13C 109.5 . . ?
H13A C13 H13C 109.5 . . ?
H13B C13 H13C 109.5 . . ?
C15 C14 C19 121.1(3) . . ?
C15 C14 H14 119.5 . . ?
C19 C14 H14 119.5 . . ?
C14 C15 C16 117.9(3) . . ?
C14 C15 H15 121.0 . . ?
C16 C15 H15 121.0 . . ?
C17 C16 C15 122.8(3) . . ?
C17 C16 N2 119.2(3) . . ?
C15 C16 N2 118.0(3) . . ?
C18 C17 C16 118.0(3) . . ?
C18 C17 H17 121.0 . . ?
C16 C17 H17 121.0 . . ?
C17 C18 C19 121.2(3) . . ?
C17 C18 H18 119.4 . . ?
C19 C18 H18 119.4 . . ?
C18 C19 C14 119.0(3) . . ?
C18 C19 C20 119.7(3) . . ?
C14 C19 C20 121.3(3) . . ?
O6 C20 C21 120.6(3) . . ?
O6 C20 C19 118.6(3) . . ?
C21 C20 C19 120.9(3) . . ?
C22 C21 C20 120.0(3) . . ?
C22 C21 C25 124.2(3) . . ?
C20 C21 C25 115.3(3) . . ?
C21 C22 C23 127.5(3) . . ?
C21 C22 H22 116.3 . . ?
C23 C22 H22 116.3 . . ?
C22 C23 C24 111.5(3) . . ?
C22 C23 H23A 109.3 . . ?
C24 C23 H23A 109.3 . . ?
C22 C23 H23B 109.3 . . ?
C24 C23 H23B 109.3 . . ?
H23A C23 H23B 108.0 . . ?
C23 C24 H24A 109.5 . . ?
C23 C24 H24B 109.5 . . ?
H24A C24 H24B 109.5 . . ?
C23 C24 H24C 109.5 . . ?
H24A C24 H24C 109.5 . . ?
H24B C24 H24C 109.5 . . ?
C21 C25 C26 112.5(3) . . ?
C21 C25 H25A 109.1 . . ?
C26 C25 H25A 109.1 . . ?
C21 C25 H25B 109.1 . . ?
C26 C25 H25B 109.1 . . ?
H25A C25 H25B 107.8 . . ?
C25 C26 H26A 109.5 . . ?
C25 C26 H26B 109.5 . . ?
H26A C26 H26B 109.5 . . ?
C25 C26 H26C 109.5 . . ?
H26A C26 H26C 109.5 . . ?
H26B C26 H26C 109.5 . . ?
O2 N1 O1 122.6(3) . . ?
O2 N1 C3 118.9(3) . . ?
O1 N1 C3 118.5(3) . . ?
O5 N2 O4 123.7(3) . . ?
O5 N2 C16 118.6(3) . . ?
O4 N2 C16 117.8(3) . . ?

loop_
_geom_bond_atom_site_label_1
_geom_bond_atom_site_label_2
_geom_bond_distance
_geom_bond_site_symmetry_2
_geom_bond_publ_flag
C1 C2 1.377(5) . ?
C1 C6 1.397(5) . ?
C1 H1A 0.9500 . ?
C2 C3 1.389(5) . ?
C2 H2A 0.9500 . ?
C3 C4 1.383(5) . ?
C3 N1 1.462(4) . ?
C4 C5 1.386(5) . ?
C4 H4 0.9500 . ?
C5 C6 1.396(5) . ?
C5 H5 0.9500 . ?
C6 C7 1.504(5) . ?
C7 O3 1.217(5) . ?
C7 C8 1.492(5) . ?
C8 C9 1.331(6) . ?
C8 C12 1.514(6) . ?
C9 C10 1.504(5) . ?
C9 H9 0.9500 . ?
C10 C11 1.502(6) . ?
C10 H10A 0.9900 . ?
C10 H10B 0.9900 . ?
C11 H11A 0.9800 . ?
C11 H11B 0.9800 . ?
C11 H11C 0.9800 . ?
C12 C13 1.492(6) . ?
C12 H12A 0.9900 . ?
C12 H12B 0.9900 . ?
C13 H13A 0.9800 . ?
C13 H13B 0.9800 . ?
C13 H13C 0.9800 . ?
C14 C15 1.376(5) . ?
C14 C19 1.401(5) . ?
C14 H14 0.9500 . ?
C15 C16 1.388(5) . ?
C15 H15 0.9500 . ?
C16 C17 1.385(5) . ?
C16 N2 1.477(5) . ?
C17 C18 1.378(5) . ?
C17 H17 0.9500 . ?
C18 C19 1.390(5) . ?
C18 H18 0.9500 . ?
C19 C20 1.504(5) . ?
C20 O6 1.227(4) . ?
C20 C21 1.483(5) . ?
C21 C22 1.338(5) . ?
C21 C25 1.518(5) . ?
C22 C23 1.491(5) . ?
C22 H22 0.9500 . ?
C23 C24 1.522(6) . ?
C23 H23A 0.9900 . ?
C23 H23B 0.9900 . ?
C24 H24A 0.9800 . ?
C24 H24B 0.9800 . ?
C24 H24C 0.9800 . ?
C25 C26 1.529(5) . ?
C25 H25A 0.9900 . ?
C25 H25B 0.9900 . ?
C26 H26A 0.9800 . ?
C26 H26B 0.9800 . ?
C26 H26C 0.9800 . ?
N1 O2 1.226(4) . ?
N1 O1 1.233(4) . ?
N2 O5 1.219(4) . ?
N2 O4 1.227(4) . ?

loop_
_geom_torsion_atom_site_label_1
_geom_torsion_atom_site_label_2
_geom_torsion_atom_site_label_3
_geom_torsion_atom_site_label_4
_geom_torsion
_geom_torsion_site_symmetry_1
_geom_torsion_site_symmetry_2
_geom_torsion_site_symmetry_3
_geom_torsion_site_symmetry_4
_geom_torsion_publ_flag
C6 C1 C2 C3 -1.1(5) . . . . ?
C1 C2 C3 C4 2.3(6) . . . . ?
C1 C2 C3 N1 -179.2(3) . . . . ?
C2 C3 C4 C5 -0.9(5) . . . . ?
N1 C3 C4 C5 -179.5(3) . . . . ?
C3 C4 C5 C6 -1.6(5) . . . . ?
C4 C5 C6 C1 2.7(6) . . . . ?
C4 C5 C6 C7 177.2(3) . . . . ?
C2 C1 C6 C5 -1.3(6) . . . . ?
C2 C1 C6 C7 -175.4(4) . . . . ?
C5 C6 C7 O3 -32.4(5) . . . . ?
C1 C6 C7 O3 141.9(4) . . . . ?
C5 C6 C7 C8 146.6(4) . . . . ?
C1 C6 C7 C8 -39.2(5) . . . . ?
O3 C7 C8 C9 156.4(4) . . . . ?
C6 C7 C8 C9 -22.5(6) . . . . ?
O3 C7 C8 C12 -20.1(6) . . . . ?
C6 C7 C8 C12 161.0(4) . . . . ?
C7 C8 C9 C10 -176.3(4) . . . . ?
C12 C8 C9 C10 -0.1(7) . . . . ?
C8 C9 C10 C11 112.6(5) . . . . ?
C9 C8 C12 C13 91.4(5) . . . . ?
C7 C8 C12 C13 -92.2(5) . . . . ?
C19 C14 C15 C16 1.1(6) . . . . ?
C14 C15 C16 C17 -2.2(6) . . . . ?
C14 C15 C16 N2 178.5(3) . . . . ?
C15 C16 C17 C18 1.1(6) . . . . ?
N2 C16 C17 C18 -179.6(3) . . . . ?
C16 C17 C18 C19 1.0(5) . . . . ?
C17 C18 C19 C14 -2.0(5) . . . . ?
C17 C18 C19 C20 -179.7(3) . . . . ?
C15 C14 C19 C18 0.9(6) . . . . ?
C15 C14 C19 C20 178.5(3) . . . . ?
C18 C19 C20 O6 39.9(5) . . . . ?
C14 C19 C20 O6 -137.7(4) . . . . ?
C18 C19 C20 C21 -139.7(4) . . . . ?
C14 C19 C20 C21 42.7(5) . . . . ?
O6 C20 C21 C22 -152.8(4) . . . . ?
C19 C20 C21 C22 26.8(5) . . . . ?
O6 C20 C21 C25 20.2(5) . . . . ?
C19 C20 C21 C25 -160.3(3) . . . . ?
C20 C21 C22 C23 171.6(3) . . . . ?
C25 C21 C22 C23 -0.6(6) . . . . ?
C21 C22 C23 C24 -135.4(4) . . . . ?
C22 C21 C25 C26 85.1(4) . . . . ?
C20 C21 C25 C26 -87.5(4) . . . . ?
C4 C3 N1 O2 -176.0(3) . . . . ?
C2 C3 N1 O2 5.3(5) . . . . ?
C4 C3 N1 O1 3.5(5) . . . . ?
C2 C3 N1 O1 -175.1(3) . . . . ?
C17 C16 N2 O5 -179.8(3) . . . . ?
C15 C16 N2 O5 -0.5(5) . . . . ?
C17 C16 N2 O4 0.5(5) . . . . ?
C15 C16 N2 O4 179.8(3) . . . . ?
